data_7127232
loop_
_publ_author_name
'Iwami, Hikaru'
'Xing, Junfei'
'Nakanishi, Ryo'
'Horii, Yoji'
'Katoh, Keiichi'
'Breedlove, Brian K.'
'Kawachi, Kazuhiko'
'Kasama, Yasuhiko'
'Kwon, Eunsang'
'Yamashita, Masahiro'

_publ_section_title
;
 Cocrystals of Li<sup>+</sup> encapsulated fullerenes and Tb(iii)
 double-decker single molecule magnet in a quasi-kagome lattice.
;
_journal_issue 84
_journal_name_full 'Chemical communications (Cambridge, England)'
_journal_page_first 12785
_journal_page_last 12788
_journal_paper_doi 10.1039/d0cc04349d
_journal_volume 56
_journal_year 2020
_chemical_formula_sum 'C72 H36 N6 Tb0.5'
_chemical_formula_weight 1064.53
_space_group_crystal_system monoclinic
_space_group_IT_number 15
_space_group_name_Hall '-C 2yc'
_space_group_name_H-M_alt 'C 1 2/c 1'
_symmetry_cell_setting monoclinic
_symmetry_space_group_name_H-M 'C 1 2/c 1'
_atom_sites_solution_hydrogens mixed
_audit_creation_method SHELXL-2018/3
_audit_update_record
;
2020-06-17 deposited with the CCDC.	2020-09-14 downloaded from the CCDC.
;
_cell_angle_alpha 90
_cell_angle_beta 118.812(3)
_cell_angle_gamma 90
_cell_formula_units_Z 8
_cell_length_a 24.8514(6)
_cell_length_b 15.5073(2)
_cell_length_c 27.2445(6)
_cell_measurement_reflns_used 42742
_cell_measurement_temperature 120
_cell_measurement_theta_max 29.5480
_cell_measurement_theta_min 2.5840
_cell_volume 9199.7(4)
_computing_cell_refinement 'CrysAlisPro 1.171.40.67a (Rigaku OD, 2019)'
_computing_data_collection 'CrysAlisPro 1.171.40.67a (Rigaku OD, 2019)'
_computing_data_reduction 'CrysAlisPro 1.171.40.67a (Rigaku OD, 2019)'
_computing_molecular_graphics 'Yadokari-XG 2009 (Wakita Nemoto et al., 2009)'
_computing_publication_material 'Yadokari-XG 2009 (Wakita,Nemoto et al., 2009)'
_computing_structure_refinement 'SHELXL-2018/3 (Sheldrick, 2018)'
_diffrn_ambient_temperature 120
_diffrn_detector_area_resol_mean 10.0000
_diffrn_measured_fraction_theta_full 0.999
_diffrn_measured_fraction_theta_max 0.894
_diffrn_measurement_device_type 'XtaLAB AFC10 (RCD3): fixed-chi single'
_diffrn_measurement_method '\w scans'
_diffrn_radiation_monochromator mirror
_diffrn_radiation_type MoK\a
_diffrn_radiation_wavelength 0.71073
_diffrn_reflns_av_R_equivalents 0.0367
_diffrn_reflns_av_unetI/netI 0.0268
_diffrn_reflns_Laue_measured_fraction_full 0.999
_diffrn_reflns_Laue_measured_fraction_max 0.894
_diffrn_reflns_limit_h_max 34
_diffrn_reflns_limit_h_min -29
_diffrn_reflns_limit_k_max 21
_diffrn_reflns_limit_k_min -20
_diffrn_reflns_limit_l_max 32
_diffrn_reflns_limit_l_min -36
_diffrn_reflns_number 58862
_diffrn_reflns_point_group_measured_fraction_full 0.999
_diffrn_reflns_point_group_measured_fraction_max 0.894
_diffrn_reflns_theta_full 25.242
_diffrn_reflns_theta_max 29.684
_diffrn_reflns_theta_min 2.616
_diffrn_source 'Rotating-anode X-ray tube'
_exptl_absorpt_coefficient_mu 0.841
_exptl_absorpt_correction_T_max 1.000
_exptl_absorpt_correction_T_min 0.247
_exptl_absorpt_correction_type gaussian
_exptl_absorpt_process_details
;
CrysAlisPro 1.171.40.67a (Rigaku Oxford Diffraction, 2019)
Numerical absorption correction based on gaussian integration over
   a multifaceted crystal model
Empirical absorption correction using spherical harmonics,
 implemented in SCALE3 ABSPACK scaling algorithm.
;
_exptl_crystal_colour 'lustrous dark black'
_exptl_crystal_density_diffrn 1.537
_exptl_crystal_description prism
_exptl_crystal_F_000 4340
_exptl_crystal_size_max 0.481
_exptl_crystal_size_mid 0.362
_exptl_crystal_size_min 0.184
_refine_diff_density_max 1.494
_refine_diff_density_min -1.277
_refine_diff_density_rms 0.070
_refine_ls_extinction_method none
_refine_ls_goodness_of_fit_ref 1.047
_refine_ls_matrix_type full
_refine_ls_number_parameters 853
_refine_ls_number_reflns 11666
_refine_ls_number_restraints 0
_refine_ls_restrained_S_all 1.047
_refine_ls_R_factor_all 0.0301
_refine_ls_R_factor_gt 0.0278
_refine_ls_shift/su_max 0.001
_refine_ls_shift/su_mean 0.000
_refine_ls_structure_factor_coef Fsqd
_refine_ls_weighting_details 'w=1/[\s^2^(Fo^2^)+(0.0354P)^2^+13.9501P] where P=(Fo^2^+2Fc^2^)/3'
_refine_ls_weighting_scheme calc
_refine_ls_wR_factor_gt 0.0694
_refine_ls_wR_factor_ref 0.0703
_reflns_Friedel_coverage 0.000
_reflns_number_gt 11010
_reflns_number_total 11666
_reflns_threshold_expression 'I > 2\s(I)'
_cod_data_source_file d0cc04349d2.cif
_cod_data_source_block TbPcOEP_C70_hexane
_cod_depositor_comments 'Adding full bibliography for 7127230--7127236.cif.'
_cod_original_sg_symbol_H-M 'C 2/c'
_cod_original_formula_sum 'C72 H36 N6 Tb0.50'
_cod_database_code 7127232
_shelx_shelxl_version_number 2018/3
_shelx_space_group_comment
;
The symmetry employed for this shelxl refinement is uniquely defined
by the following loop, which should always be used as a source of
symmetry information in preference to the above space-group names.
They are only intended as comments.
;

loop_
_space_group_symop_operation_xyz
'x, y, z'
'-x, y, -z+1/2'
'x+1/2, y+1/2, z'
'-x+1/2, y+1/2, -z+1/2'
'-x, -y, -z'
'x, -y, z-1/2'
'-x+1/2, -y+1/2, -z'
'x+1/2, -y+1/2, z-1/2'

loop_
_atom_site_label
_atom_site_type_symbol
_atom_site_fract_x
_atom_site_fract_y
_atom_site_fract_z
_atom_site_U_iso_or_equiv
_atom_site_adp_type
_atom_site_occupancy
_atom_site_site_symmetry_order
_atom_site_calc_flag
_atom_site_refinement_flags_posn
_atom_site_refinement_flags_adp
_atom_site_refinement_flags_occupancy
_atom_site_disorder_assembly
_atom_site_disorder_group
Tb1 Tb 0.500000 0.64878(2) 0.250000 0.01130(4) Uani 1 2 d S T P . .
N1 N 0.42323(6) 0.56543(9) 0.25916(5) 0.0137(3) Uani 1 1 d . . . . .
N2 N 0.41118(6) 0.74472(9) 0.20037(6) 0.0151(3) Uani 1 1 d . . . . .
N3 N 0.55492(6) 0.56635(9) 0.33587(5) 0.0137(3) Uani 1 1 d . . . . .
N4 N 0.48603(6) 0.74336(9) 0.31536(6) 0.0155(3) Uani 1 1 d . . . . .
N5 N 0.40880(7) 0.75858(9) 0.11041(6) 0.0176(3) Uani 1 1 d . . . . .
N6 N 0.37494(7) 0.75536(9) 0.26844(6) 0.0176(3) Uani 1 1 d . . . . .
C1 C 0.58704(8) 0.54182(11) 0.43014(7) 0.0173(3) Uani 1 1 d . . . . .
C2 C 0.38323(8) 0.75667(11) 0.14368(7) 0.0167(3) Uani 1 1 d . . . . .
C3 C 0.34475(7) 0.55412(11) 0.16003(7) 0.0150(3) Uani 1 1 d . . . . .
C4 C 0.53500(7) 0.55567(11) 0.37432(6) 0.0149(3) Uani 1 1 d . . . . .
C5 C 0.36358(7) 0.55617(10) 0.21734(7) 0.0146(3) Uani 1 1 d . . . . .
C6 C 0.61742(7) 0.55607(10) 0.36472(6) 0.0140(3) Uani 1 1 d . . . . .
C7 C 0.47344(8) 0.55380(12) 0.36137(7) 0.0177(3) Uani 1 1 d . . . . .
H7 H 0.4662(10) 0.5472(14) 0.3913(9) 0.024(6) Uiso 1 1 d . . . . .
C8 C 0.46927(8) 0.75366(10) 0.13018(7) 0.0157(3) Uani 1 1 d . . . . .
C9 C 0.43906(8) 0.76571(11) 0.37016(7) 0.0189(3) Uani 1 1 d . . . . .
C10 C 0.42170(8) 0.55638(12) 0.30828(7) 0.0175(3) Uani 1 1 d . . . . .
C11 C 0.43027(8) 0.75353(10) 0.31343(7) 0.0155(3) Uani 1 1 d . . . . .
C12 C 0.36715(7) 0.75300(11) 0.21666(7) 0.0167(3) Uani 1 1 d . . . . .
C13 C 0.63821(8) 0.54201(11) 0.42425(7) 0.0165(3) Uani 1 1 d . . . . .
C14 C 0.50238(8) 0.76421(11) 0.40582(7) 0.0194(3) Uani 1 1 d . . . . .
C15 C 0.31728(8) 0.76968(12) 0.12161(7) 0.0205(3) Uani 1 1 d . . . . .
C16 C 0.32264(8) 0.54441(13) 0.24099(7) 0.0209(4) Uani 1 1 d . . . . .
C17 C 0.49811(10) -0.06881(12) 0.27597(8) 0.0261(4) Uani 1 1 d . . . . .
C18 C 0.44159(9) -0.04842(12) 0.27346(8) 0.0264(4) Uani 1 1 d . . . . .
C19 C 0.55146(9) -0.04812(12) 0.32662(8) 0.0257(4) Uani 1 1 d . . . . .
C20 C 0.30660(8) 0.76427(12) 0.16737(8) 0.0215(4) Uani 1 1 d . . . . .
C21 C 0.39794(10) 0.77467(13) 0.39062(9) 0.0266(4) Uani 1 1 d . . . . .
H21 H 0.3554(11) 0.7768(15) 0.3668(10) 0.030(6) Uiso 1 1 d . . . . .
C22 C 0.58157(9) 0.52792(13) 0.48209(7) 0.0237(4) Uani 1 1 d . . . . .
H22 H 0.6198(12) 0.5417(16) 0.5122(11) 0.037(7) Uiso 1 1 d . . . . .
H22A H 0.5538(11) 0.5689(15) 0.4819(10) 0.027(6) Uiso 1 1 d . . . . .
C23 C 0.52674(10) 0.76927(13) 0.46363(8) 0.0256(4) Uani 1 1 d . . . . .
C24 C 0.35883(8) 0.54603(15) 0.29754(8) 0.0280(4) Uani 1 1 d . . . . .
C25 C 0.26971(9) 0.78317(14) 0.06774(8) 0.0288(4) Uani 1 1 d . . . . .
H25 H 0.2777(11) 0.7905(15) 0.0385(10) 0.030(6) Uiso 1 1 d . . . . .
C26 C 0.38989(9) -0.03339(13) 0.17141(8) 0.0274(4) Uani 1 1 d . . . . .
C27 C 0.38659(9) -0.03360(13) 0.22047(9) 0.0283(4) Uani 1 1 d . . . . .
C28 C 0.49639(11) 0.36387(13) 0.30165(10) 0.0341(5) Uani 1 1 d . . . . .
C29 C 0.70374(8) 0.52789(13) 0.46817(7) 0.0216(4) Uani 1 1 d . . . . .
H29 H 0.7079(10) 0.5464(14) 0.5028(10) 0.026(6) Uiso 1 1 d . . . . .
H29A H 0.7291(10) 0.5671(14) 0.4608(9) 0.024(6) Uiso 1 1 d . . . . .
C30 C 0.49223(9) 0.04124(13) 0.35922(8) 0.0259(4) Uani 1 1 d . . . . .
C31 C 0.44308(11) 0.37312(13) 0.24869(10) 0.0357(5) Uani 1 1 d . . . . .
C32 C 0.55292(11) 0.37269(13) 0.30199(10) 0.0347(5) Uani 1 1 d . . . . .
C33 C 0.43846(9) 0.00595(14) 0.31451(8) 0.0280(4) Uani 1 1 d . . . . .
C34 C 0.42232(11) 0.77876(15) 0.44866(9) 0.0338(5) Uani 1 1 d . . . . .
H34 H 0.3943(13) 0.7868(18) 0.4618(11) 0.045(7) Uiso 1 1 d . . . . .
C35 C 0.49107(10) 0.13083(14) 0.37531(8) 0.0280(4) Uani 1 1 d . . . . .
C36 C 0.25439(8) 0.53437(15) 0.20845(8) 0.0263(4) Uani 1 1 d . . . . .
H36 H 0.2382(12) 0.5773(17) 0.1746(11) 0.038(7) Uiso 1 1 d . . . . .
H36A H 0.2389(12) 0.5532(16) 0.2305(11) 0.035(7) Uiso 1 1 d . . . . .
C37 C 0.54877(9) 0.00591(13) 0.36768(8) 0.0261(4) Uani 1 1 d . . . . .
C38 C 0.54762(10) 0.26614(14) 0.38327(8) 0.0306(4) Uani 1 1 d . . . . .
C39 C 0.60579(10) 0.28166(14) 0.38510(9) 0.0329(5) Uani 1 1 d . . . . .
C40 C 0.21027(10) 0.78547(17) 0.06035(10) 0.0397(5) Uani 1 1 d . . . . .
H40 H 0.1777(13) 0.7950(17) 0.0254(11) 0.042(7) Uiso 1 1 d . . . . .
C41 C 0.35625(9) 0.02941(14) 0.12845(8) 0.0279(4) Uani 1 1 d . . . . .
C42 C 0.32134(9) 0.17961(15) 0.12045(9) 0.0318(4) Uani 1 1 d . . . . .
C43 C 0.24753(9) 0.76778(15) 0.16021(10) 0.0321(5) Uani 1 1 d . . . . .
H43 H 0.2407(12) 0.7624(17) 0.1891(11) 0.040(7) Uiso 1 1 d . . . . .
C44 C 0.60852(11) 0.33372(14) 0.34527(10) 0.0343(5) Uani 1 1 d . . . . .
C45 C 0.52805(10) -0.00386(15) 0.49594(8) 0.0300(4) Uani 1 1 d . . . . .
H45 H 0.5356(12) 0.0545(17) 0.4840(11) 0.037(7) Uiso 1 1 d . . . . .
C46 C 0.72560(9) 0.43503(15) 0.47153(9) 0.0310(4) Uani 1 1 d . . . . .
H46 H 0.7686(13) 0.4300(17) 0.5011(11) 0.043(7) Uiso 1 1 d . . . . .
H46A H 0.7230(11) 0.4161(16) 0.4353(11) 0.035(6) Uiso 1 1 d . . . . .
C47 C 0.43718(10) 0.26644(15) 0.33013(9) 0.0331(5) Uani 1 1 d . . . . .
C48 C 0.49311(11) 0.30879(14) 0.34357(9) 0.0327(5) Uani 1 1 d . . . . .
C49 C 0.60415(9) 0.13927(14) 0.41044(8) 0.0279(4) Uani 1 1 d . . . . .
C50 C 0.31711(9) 0.09102(15) 0.18826(9) 0.0318(5) Uani 1 1 d . . . . .
C51 C 0.54635(10) 0.17887(14) 0.39870(8) 0.0278(4) Uani 1 1 d . . . . .
C52 C 0.32026(9) 0.09080(15) 0.13655(8) 0.0303(4) Uani 1 1 d . . . . .
C53 C 0.35844(9) 0.20313(14) 0.09745(8) 0.0302(4) Uani 1 1 d . . . . .
C54 C 0.48554(11) 0.77535(14) 0.48428(9) 0.0322(5) Uani 1 1 d . . . . .
H54 H 0.4989(12) 0.7789(16) 0.5209(11) 0.036(7) Uiso 1 1 d . . . . .
C55 C 0.35276(10) 0.31002(15) 0.17870(10) 0.0353(5) Uani 1 1 d . . . . .
C56 C 0.38540(10) 0.33398(14) 0.23755(10) 0.0355(5) Uani 1 1 d . . . . .
C57 C 0.34947(9) 0.02949(14) 0.22898(9) 0.0304(4) Uani 1 1 d . . . . .
C58 C 0.43595(10) 0.17892(15) 0.34546(9) 0.0305(4) Uani 1 1 d . . . . .
C59 C 0.23296(10) 0.44315(17) 0.18869(10) 0.0357(5) Uani 1 1 d . . . . .
H59 H 0.2477(12) 0.4244(16) 0.1622(11) 0.036(7) Uiso 1 1 d . . . . .
H59A H 0.2461(12) 0.4087(16) 0.2165(11) 0.030(6) Uiso 1 1 d . . . . .
C60 C 0.38084(10) 0.13910(15) 0.30247(9) 0.0315(5) Uani 1 1 d . . . . .
C61 C 0.60534(9) 0.05459(14) 0.39531(7) 0.0272(4) Uani 1 1 d . . . . .
C62 C 0.31839(9) 0.23455(15) 0.16218(9) 0.0349(5) Uani 1 1 d . . . . .
C63 C 0.38210(10) 0.28177(15) 0.27690(10) 0.0348(5) Uani 1 1 d . . . . .
C64 C 0.38223(9) 0.05470(15) 0.28739(9) 0.0304(4) Uani 1 1 d . . . . .
C65 C 0.31571(9) 0.17974(16) 0.20392(10) 0.0340(5) Uani 1 1 d . . . . .
C66 C 0.56264(13) 0.43662(16) 0.48716(10) 0.0372(5) Uani 1 1 d . . . . .
H66 H 0.5206(14) 0.4192(18) 0.4526(12) 0.050(8) Uiso 1 1 d . . . . .
H66A H 0.5571(13) 0.4285(18) 0.5206(12) 0.049(8) Uiso 1 1 d . . . . .
C67 C 0.19952(10) 0.77655(18) 0.10559(11) 0.0424(6) Uani 1 1 d . . . . .
C68 C 0.58617(11) -0.03342(17) 0.54793(9) 0.0362(5) Uani 1 1 d . . . . .
H68 H 0.5797(12) -0.0913(18) 0.5600(11) 0.040(7) Uiso 1 1 d . . . . .
C69 C 0.34707(9) 0.20313(16) 0.26042(10) 0.0345(5) Uani 1 1 d . . . . .
C70 C 0.64121(12) -0.0379(2) 0.53904(11) 0.0473(6) Uani 1 1 d . . . . .
H70 H 0.6776(16) -0.061(2) 0.5714(15) 0.071(10) Uiso 1 1 d . . . . .
H70A H 0.6320(14) -0.079(2) 0.5060(13) 0.054(8) Uiso 1 1 d . . . . .
C71 C 0.33898(12) 0.5487(3) 0.34124(11) 0.0211(7) Uani 0.708(7) 1 d . . P A 1
H71 H 0.300322 0.579415 0.326873 0.025 Uiso 0.708(7) 1 calc R U P A 1
H71A H 0.369364 0.579295 0.373929 0.025 Uiso 0.708(7) 1 calc R U P A 1
C72 C 0.3315(2) 0.4592(3) 0.35749(15) 0.0467(11) Uani 0.708(7) 1 d . . P A 1
H72 H 0.303056 0.427963 0.324745 0.070 Uiso 0.708(7) 1 calc R U P A 1
H72A H 0.316105 0.461687 0.383714 0.070 Uiso 0.708(7) 1 calc R U P A 1
H72B H 0.370520 0.430354 0.374447 0.070 Uiso 0.708(7) 1 calc R U P A 1
H72C H 0.7021(12) 0.3972(17) 0.4800(10) 0.034(6) Uiso 1 1 d . . . . .
H72D H 0.5696(12) 0.7694(16) 0.4873(10) 0.034(6) Uiso 1 1 d . . . . .
H72E H 0.5920(13) 0.3976(19) 0.4879(11) 0.046(8) Uiso 1 1 d . . . . .
H72F H 0.1894(14) 0.4374(18) 0.1710(12) 0.050(8) Uiso 1 1 d . . . . .
H72G H 0.1593(15) 0.782(2) 0.1006(13) 0.058(9) Uiso 1 1 d . . . . .
H72H H 0.5183(11) -0.0454(15) 0.4645(10) 0.029(6) Uiso 1 1 d . . . . .
H72I H 0.5950(12) 0.0084(17) 0.5776(11) 0.039(7) Uiso 1 1 d . . . . .
H72J H 0.6487(14) 0.014(2) 0.5311(13) 0.056(9) Uiso 1 1 d . . . . .
C73 C 0.3357(3) 0.5828(5) 0.3720(3) 0.028(2) Uani 0.292(7) 1 d . . P A 2
H73 H 0.375883 0.606880 0.394500 0.043 Uiso 0.292(7) 1 calc R U P A 2
H73A H 0.318424 0.567312 0.395600 0.043 Uiso 0.292(7) 1 calc R U P A 2
H73B H 0.309835 0.624543 0.344891 0.043 Uiso 0.292(7) 1 calc R U P A 2
C74 C 0.3406(3) 0.5024(6) 0.3418(3) 0.0184(17) Uani 0.292(7) 1 d . . P A 2
H74 H 0.301814 0.471820 0.322906 0.022 Uiso 0.292(7) 1 calc R U P A 2
H74A H 0.372320 0.463518 0.367362 0.022 Uiso 0.292(7) 1 calc R U P A 2

loop_
_atom_site_aniso_label
_atom_site_aniso_U_11
_atom_site_aniso_U_22
_atom_site_aniso_U_33
_atom_site_aniso_U_23
_atom_site_aniso_U_13
_atom_site_aniso_U_12
Tb1 0.00837(5) 0.01527(6) 0.00809(5) 0.000 0.00223(4) 0.000
N1 0.0115(6) 0.0171(6) 0.0102(6) 0.0003(5) 0.0035(5) 0.0013(5)
N2 0.0126(6) 0.0170(6) 0.0124(6) 0.0010(5) 0.0034(5) -0.0001(5)
N3 0.0105(6) 0.0183(7) 0.0114(6) -0.0005(5) 0.0046(5) 0.0002(5)
N4 0.0132(6) 0.0184(7) 0.0133(6) 0.0000(5) 0.0051(5) 0.0003(5)
N5 0.0164(7) 0.0197(7) 0.0124(6) 0.0016(5) 0.0036(5) -0.0001(5)
N6 0.0150(7) 0.0184(7) 0.0189(7) 0.0014(5) 0.0078(6) 0.0018(5)
C1 0.0160(8) 0.0225(8) 0.0106(7) -0.0004(6) 0.0043(6) 0.0005(6)
C2 0.0136(7) 0.0166(7) 0.0131(7) 0.0018(6) 0.0011(6) 0.0004(6)
C3 0.0103(7) 0.0183(7) 0.0137(7) 0.0001(6) 0.0037(6) 0.0004(6)
C4 0.0141(7) 0.0188(8) 0.0101(7) -0.0004(6) 0.0046(6) 0.0011(6)
C5 0.0100(7) 0.0168(7) 0.0151(7) 0.0004(6) 0.0046(6) 0.0016(6)
C6 0.0106(7) 0.0162(7) 0.0109(7) 0.0005(6) 0.0019(6) 0.0001(6)
C7 0.0159(8) 0.0272(9) 0.0113(7) 0.0003(6) 0.0076(6) 0.0011(7)
C8 0.0183(8) 0.0151(7) 0.0118(7) 0.0008(6) 0.0058(6) -0.0008(6)
C9 0.0237(9) 0.0167(8) 0.0194(8) 0.0011(6) 0.0128(7) 0.0025(6)
C10 0.0133(7) 0.0264(8) 0.0136(7) -0.0002(6) 0.0071(6) 0.0017(6)
C11 0.0177(8) 0.0136(7) 0.0171(8) 0.0009(6) 0.0099(6) 0.0026(6)
C12 0.0120(7) 0.0173(8) 0.0188(8) 0.0014(6) 0.0059(6) 0.0023(6)
C13 0.0140(7) 0.0209(8) 0.0099(7) -0.0010(6) 0.0019(6) 0.0003(6)
C14 0.0242(9) 0.0179(8) 0.0163(8) -0.0011(6) 0.0098(7) 0.0017(7)
C15 0.0140(8) 0.0217(8) 0.0184(8) 0.0013(6) 0.0019(7) 0.0005(6)
C16 0.0113(7) 0.0347(10) 0.0166(8) -0.0012(7) 0.0068(6) 0.0016(7)
C17 0.0335(10) 0.0167(8) 0.0271(10) 0.0027(7) 0.0139(8) -0.0007(7)
C18 0.0289(10) 0.0220(9) 0.0283(10) 0.0033(7) 0.0138(8) -0.0090(8)
C19 0.0304(10) 0.0198(8) 0.0239(9) 0.0086(7) 0.0106(8) 0.0044(7)
C20 0.0133(8) 0.0242(9) 0.0214(8) 0.0012(7) 0.0039(7) 0.0015(7)
C21 0.0284(10) 0.0299(10) 0.0278(10) 0.0016(8) 0.0186(9) 0.0044(8)
C22 0.0211(9) 0.0367(10) 0.0116(8) 0.0000(7) 0.0065(7) 0.0025(8)
C23 0.0319(10) 0.0277(10) 0.0164(8) -0.0022(7) 0.0110(8) 0.0014(8)
C24 0.0140(8) 0.0559(13) 0.0163(8) -0.0011(8) 0.0090(7) -0.0008(8)
C25 0.0185(9) 0.0361(11) 0.0204(9) 0.0037(8) 0.0002(7) -0.0002(8)
C26 0.0242(9) 0.0258(9) 0.0262(9) -0.0083(7) 0.0074(8) -0.0118(7)
C27 0.0246(9) 0.0276(10) 0.0314(10) -0.0023(8) 0.0125(8) -0.0135(8)
C28 0.0408(12) 0.0189(9) 0.0361(11) -0.0099(8) 0.0132(10) 0.0031(8)
C29 0.0135(8) 0.0330(10) 0.0116(8) -0.0016(7) 0.0006(6) 0.0001(7)
C30 0.0296(10) 0.0352(10) 0.0178(8) 0.0051(7) 0.0153(8) -0.0029(8)
C31 0.0420(13) 0.0191(9) 0.0395(12) -0.0018(8) 0.0145(10) 0.0101(9)
C32 0.0397(12) 0.0180(9) 0.0377(12) -0.0067(8) 0.0118(10) -0.0077(8)
C33 0.0281(10) 0.0344(10) 0.0266(10) 0.0049(8) 0.0173(8) -0.0067(8)
C34 0.0421(12) 0.0409(12) 0.0319(11) -0.0001(9) 0.0284(10) 0.0025(10)
C35 0.0305(10) 0.0422(11) 0.0167(8) -0.0005(8) 0.0157(8) -0.0004(9)
C36 0.0108(8) 0.0479(12) 0.0207(9) -0.0014(8) 0.0080(7) 0.0012(8)
C37 0.0292(10) 0.0300(10) 0.0179(8) 0.0092(7) 0.0103(8) 0.0019(8)
C38 0.0346(11) 0.0342(11) 0.0194(9) -0.0131(8) 0.0101(8) -0.0041(9)
C39 0.0322(11) 0.0327(11) 0.0231(9) -0.0128(8) 0.0048(8) -0.0093(9)
C40 0.0156(9) 0.0568(15) 0.0291(11) 0.0075(10) -0.0033(8) 0.0028(9)
C41 0.0195(9) 0.0353(10) 0.0198(9) -0.0077(8) 0.0023(7) -0.0097(8)
C42 0.0150(9) 0.0441(12) 0.0244(10) 0.0014(9) -0.0001(7) 0.0055(8)
C43 0.0155(9) 0.0451(12) 0.0332(11) 0.0055(9) 0.0096(8) 0.0042(8)
C44 0.0332(11) 0.0251(10) 0.0328(11) -0.0099(8) 0.0065(9) -0.0124(8)
C45 0.0326(11) 0.0361(11) 0.0194(9) 0.0034(8) 0.0110(8) -0.0045(9)
C46 0.0176(9) 0.0369(11) 0.0236(10) 0.0035(8) -0.0020(8) 0.0060(8)
C47 0.0323(11) 0.0423(12) 0.0280(10) -0.0122(9) 0.0170(9) 0.0077(9)
C48 0.0388(12) 0.0280(10) 0.0293(10) -0.0123(8) 0.0149(9) 0.0035(9)
C49 0.0243(10) 0.0405(11) 0.0116(8) 0.0000(7) 0.0027(7) -0.0001(8)
C50 0.0112(8) 0.0494(13) 0.0328(11) -0.0042(9) 0.0091(8) -0.0059(8)
C51 0.0291(10) 0.0403(11) 0.0132(8) -0.0056(8) 0.0096(8) -0.0006(9)
C52 0.0120(8) 0.0458(12) 0.0234(9) -0.0035(8) 0.0008(7) -0.0045(8)
C53 0.0213(9) 0.0404(11) 0.0161(8) 0.0056(8) -0.0012(7) 0.0066(8)
C54 0.0450(13) 0.0383(11) 0.0184(9) -0.0020(8) 0.0193(9) 0.0005(9)
C55 0.0262(10) 0.0343(11) 0.0363(11) 0.0060(9) 0.0079(9) 0.0189(9)
C56 0.0299(11) 0.0287(10) 0.0417(12) -0.0023(9) 0.0123(10) 0.0166(9)
C57 0.0181(9) 0.0424(12) 0.0340(11) -0.0037(9) 0.0151(8) -0.0126(8)
C58 0.0281(10) 0.0473(12) 0.0237(9) -0.0063(9) 0.0186(8) 0.0014(9)
C59 0.0152(9) 0.0490(13) 0.0345(12) 0.0000(11) 0.0053(9) -0.0038(9)
C60 0.0212(9) 0.0519(13) 0.0315(11) -0.0023(9) 0.0208(9) -0.0005(9)
C61 0.0236(9) 0.0369(11) 0.0138(8) 0.0082(7) 0.0033(7) 0.0037(8)
C62 0.0153(9) 0.0461(13) 0.0343(11) 0.0021(9) 0.0049(8) 0.0138(9)
C63 0.0263(10) 0.0422(12) 0.0380(12) -0.0080(9) 0.0171(9) 0.0132(9)
C64 0.0217(9) 0.0467(12) 0.0309(10) 0.0009(9) 0.0190(8) -0.0076(9)
C65 0.0124(8) 0.0524(13) 0.0365(11) -0.0025(10) 0.0111(8) 0.0052(9)
C66 0.0502(14) 0.0437(13) 0.0272(11) 0.0101(9) 0.0262(11) 0.0057(11)
C67 0.0121(9) 0.0628(16) 0.0422(13) 0.0086(11) 0.0051(9) 0.0047(10)
C68 0.0319(11) 0.0498(14) 0.0217(10) 0.0045(9) 0.0088(9) -0.0050(10)
C69 0.0195(9) 0.0516(13) 0.0379(11) -0.0053(10) 0.0182(9) 0.0072(9)
C70 0.0312(12) 0.072(2) 0.0339(13) 0.0109(13) 0.0116(10) -0.0036(12)
C71 0.0147(12) 0.0337(19) 0.0162(13) 0.0021(14) 0.0085(10) -0.0010(13)
C72 0.074(3) 0.045(2) 0.0294(17) -0.0036(15) 0.0313(18) -0.0260(19)
C73 0.022(3) 0.047(4) 0.020(3) -0.003(3) 0.012(3) 0.007(3)
C74 0.020(3) 0.019(4) 0.019(3) 0.008(3) 0.012(3) 0.001(3)

loop_
_atom_type_symbol
_atom_type_description
_atom_type_scat_dispersion_real
_atom_type_scat_dispersion_imag
_atom_type_scat_source
C C 0.0033 0.0016 'International Tables Vol C Tables 4.2.6.8 and 6.1.1.4'
H H 0.0000 0.0000 'International Tables Vol C Tables 4.2.6.8 and 6.1.1.4'
N N 0.0061 0.0033 'International Tables Vol C Tables 4.2.6.8 and 6.1.1.4'
Tb Tb -0.1723 4.1537 'International Tables Vol C Tables 4.2.6.8 and 6.1.1.4'

loop_
_geom_angle_atom_site_label_1
_geom_angle_atom_site_label_2
_geom_angle_atom_site_label_3
_geom_angle
_geom_angle_site_symmetry_1
_geom_angle_site_symmetry_3
_geom_angle_publ_flag
N1 Tb1 N1 115.28(6) . 2_655 ?
N1 Tb1 N3 73.29(4) . 2_655 ?
N1 Tb1 N3 73.97(4) 2_655 2_655 ?
N1 Tb1 N3 73.96(4) . . ?
N1 Tb1 N3 73.29(4) 2_655 . ?
N3 Tb1 N3 116.45(6) 2_655 . ?
N1 Tb1 N2 144.31(4) . 2_655 ?
N1 Tb1 N2 80.56(5) 2_655 2_655 ?
N3 Tb1 N2 142.00(5) 2_655 2_655 ?
N3 Tb1 N2 81.36(5) . 2_655 ?
N1 Tb1 N2 80.56(5) . . ?
N1 Tb1 N2 144.31(4) 2_655 . ?
N3 Tb1 N2 81.36(5) 2_655 . ?
N3 Tb1 N2 141.99(5) . . ?
N2 Tb1 N2 105.47(6) 2_655 . ?
N1 Tb1 N4 81.37(5) . . ?
N1 Tb1 N4 142.08(4) 2_655 . ?
N3 Tb1 N4 143.37(5) 2_655 . ?
N3 Tb1 N4 79.99(5) . . ?
N2 Tb1 N4 69.08(5) 2_655 . ?
N2 Tb1 N4 68.54(5) . . ?
N1 Tb1 N4 142.08(4) . 2_655 ?
N1 Tb1 N4 81.37(5) 2_655 2_655 ?
N3 Tb1 N4 79.99(5) 2_655 2_655 ?
N3 Tb1 N4 143.37(5) . 2_655 ?
N2 Tb1 N4 68.54(5) 2_655 2_655 ?
N2 Tb1 N4 69.08(5) . 2_655 ?
N4 Tb1 N4 106.71(7) . 2_655 ?
C10 N1 C5 105.90(13) . . ?
C10 N1 Tb1 123.60(11) . . ?
C5 N1 Tb1 124.08(10) . . ?
C2 N2 C12 107.63(14) . . ?
C2 N2 Tb1 122.44(11) . . ?
C12 N2 Tb1 121.61(10) . . ?
C4 N3 C6 105.96(13) . . ?
C4 N3 Tb1 124.00(10) . . ?
C6 N3 Tb1 124.71(10) . . ?
C8 N4 C11 107.80(14) 2_655 . ?
C8 N4 Tb1 122.08(11) 2_655 . ?
C11 N4 Tb1 122.30(11) . . ?
C8 N5 C2 122.52(14) . . ?
C12 N6 C11 122.32(15) . . ?
C13 C1 C4 106.64(14) . . ?
C13 C1 C22 128.90(15) . . ?
C4 C1 C22 124.44(15) . . ?
N5 C2 N2 128.42(15) . . ?
N5 C2 C15 121.58(15) . . ?
N2 C2 C15 109.99(15) . . ?
C6 C3 C5 126.73(15) 2_655 . ?
N3 C4 C7 124.52(14) . . ?
N3 C4 C1 110.47(14) . . ?
C7 C4 C1 124.94(15) . . ?
N1 C5 C3 125.13(15) . . ?
N1 C5 C16 110.54(14) . . ?
C3 C5 C16 124.26(15) . . ?
N3 C6 C3 124.47(14) . 2_655 ?
N3 C6 C13 110.52(14) . . ?
C3 C6 C13 124.90(14) 2_655 . ?
C4 C7 C10 127.66(15) . . ?
N5 C8 N4 127.84(15) . 2_655 ?
N5 C8 C14 122.35(15) . 2_655 ?
N4 C8 C14 109.72(15) 2_655 2_655 ?
C21 C9 C14 121.60(17) . . ?
C21 C9 C11 132.28(17) . . ?
C14 C9 C11 106.09(15) . . ?
N1 C10 C7 124.84(15) . . ?
N1 C10 C24 110.45(14) . . ?
C7 C10 C24 124.67(16) . . ?
N6 C11 N4 127.95(15) . . ?
N6 C11 C9 122.11(15) . . ?
N4 C11 C9 109.91(14) . . ?
N6 C12 N2 128.00(15) . . ?
N6 C12 C20 121.95(15) . . ?
N2 C12 C20 109.98(15) . . ?
C1 C13 C6 106.34(14) . . ?
C1 C13 C29 128.61(15) . . ?
C6 C13 C29 125.02(15) . . ?
C23 C14 C9 121.13(17) . . ?
C23 C14 C8 132.56(18) . 2_655 ?
C9 C14 C8 106.27(15) . 2_655 ?
C25 C15 C20 121.47(18) . . ?
C25 C15 C2 132.12(18) . . ?
C20 C15 C2 106.39(15) . . ?
C24 C16 C5 106.13(15) . . ?
C24 C16 C36 128.00(17) . . ?
C5 C16 C36 125.86(16) . . ?
C18 C17 C19 116.11(18) . . ?
C18 C17 C17 118.7(2) . 2_655 ?
C19 C17 C17 118.5(2) . 2_655 ?
C17 C18 C33 121.49(18) . . ?
C17 C18 C27 121.55(18) . . ?
C33 C18 C27 107.71(18) . . ?
C17 C19 C37 121.52(18) . . ?
C17 C19 C26 121.63(18) . 2_655 ?
C37 C19 C26 107.75(18) . 2_655 ?
C43 C20 C15 121.08(17) . . ?
C43 C20 C12 133.12(18) . . ?
C15 C20 C12 105.78(15) . . ?
C9 C21 C34 117.27(19) . . ?
C1 C22 C66 113.10(16) . . ?
C54 C23 C14 117.31(19) . . ?
C16 C24 C10 106.87(15) . . ?
C16 C24 C71 127.73(18) . . ?
C10 C24 C71 124.95(18) . . ?
C16 C24 C74 124.4(3) . . ?
C10 C24 C74 123.6(3) . . ?
C15 C25 C40 117.4(2) . . ?
C27 C26 C41 120.5(2) . . ?
C27 C26 C19 119.48(18) . 2_655 ?
C41 C26 C19 108.42(18) . 2_655 ?
C26 C27 C57 119.82(19) . . ?
C26 C27 C18 119.86(19) . . ?
C57 C27 C18 108.50(18) . . ?
C32 C28 C31 115.9(2) . . ?
C32 C28 C48 118.9(2) . . ?
C31 C28 C48 118.5(2) . . ?
C13 C29 C46 113.79(15) . . ?
C33 C30 C37 116.16(19) . . ?
C33 C30 C35 118.64(19) . . ?
C37 C30 C35 118.63(18) . . ?
C28 C31 C32 121.0(2) . 2_655 ?
C28 C31 C56 121.0(2) . . ?
C32 C31 C56 108.5(2) 2_655 . ?
C28 C32 C31 121.8(2) . 2_655 ?
C28 C32 C44 121.5(2) . . ?
C31 C32 C44 107.8(2) 2_655 . ?
C30 C33 C18 121.06(18) . . ?
C30 C33 C64 121.3(2) . . ?
C18 C33 C64 108.23(18) . . ?
C54 C34 C21 121.01(19) . . ?
C51 C35 C58 116.1(2) . . ?
C51 C35 C30 118.71(19) . . ?
C58 C35 C30 118.68(19) . . ?
C16 C36 C59 114.29(17) . . ?
C30 C37 C19 121.11(18) . . ?
C30 C37 C61 121.38(19) . . ?
C19 C37 C61 108.29(18) . . ?
C51 C38 C48 121.2(2) . . ?
C51 C38 C39 108.25(19) . . ?
C48 C38 C39 121.3(2) . . ?
C44 C39 C38 119.9(2) . . ?
C44 C39 C53 119.7(2) . 2_655 ?
C38 C39 C53 108.53(19) . 2_655 ?
C67 C40 C25 120.92(19) . . ?
C52 C41 C26 119.89(19) . . ?
C52 C41 C61 120.00(19) . 2_655 ?
C26 C41 C61 107.30(18) . 2_655 ?
C53 C42 C52 119.9(2) . . ?
C53 C42 C62 119.6(2) . . ?
C52 C42 C62 107.8(2) . . ?
C20 C43 C67 117.2(2) . . ?
C39 C44 C55 120.1(2) . 2_655 ?
C39 C44 C32 119.7(2) . . ?
C55 C44 C32 108.7(2) 2_655 . ?
C45 C45 C68 114.4(2) 5_656 . ?
C48 C47 C58 121.5(2) . . ?
C48 C47 C63 121.1(2) . . ?
C58 C47 C63 107.7(2) . . ?
C47 C48 C38 115.9(2) . . ?
C47 C48 C28 119.1(2) . . ?
C38 C48 C28 118.3(2) . . ?
C61 C49 C53 120.0(2) . 2_655 ?
C61 C49 C51 119.90(19) . . ?
C53 C49 C51 108.51(19) 2_655 . ?
C57 C50 C65 120.3(2) . . ?
C57 C50 C52 119.6(2) . . ?
C65 C50 C52 108.0(2) . . ?
C35 C51 C38 121.51(19) . . ?
C35 C51 C49 121.3(2) . . ?
C38 C51 C49 107.92(19) . . ?
C41 C52 C50 119.7(2) . . ?
C41 C52 C42 119.60(19) . . ?
C50 C52 C42 108.03(19) . . ?
C42 C53 C49 120.1(2) . 2_655 ?
C42 C53 C39 120.6(2) . 2_655 ?
C49 C53 C39 106.78(19) 2_655 2_655 ?
C23 C54 C34 121.62(19) . . ?
C62 C55 C44 120.4(2) . 2_655 ?
C62 C55 C56 120.1(2) . . ?
C44 C55 C56 107.1(2) 2_655 . ?
C63 C56 C31 120.5(2) . . ?
C63 C56 C55 119.8(2) . . ?
C31 C56 C55 108.0(2) . . ?
C50 C57 C27 120.55(19) . . ?
C50 C57 C64 119.6(2) . . ?
C27 C57 C64 107.22(18) . . ?
C35 C58 C47 121.1(2) . . ?
C35 C58 C60 121.1(2) . . ?
C47 C58 C60 108.41(19) . . ?
C64 C60 C69 120.4(2) . . ?
C64 C60 C58 119.9(2) . . ?
C69 C60 C58 108.2(2) . . ?
C49 C61 C41 120.37(19) . 2_655 ?
C49 C61 C37 119.76(19) . . ?
C41 C61 C37 108.23(18) 2_655 . ?
C55 C62 C65 119.6(2) . . ?
C55 C62 C42 119.5(2) . . ?
C65 C62 C42 108.1(2) . . ?
C56 C63 C69 120.6(2) . . ?
C56 C63 C47 119.4(2) . . ?
C69 C63 C47 108.0(2) . . ?
C60 C64 C33 120.22(19) . . ?
C60 C64 C57 120.2(2) . . ?
C33 C64 C57 108.33(19) . . ?
C69 C65 C50 119.5(2) . . ?
C69 C65 C62 120.1(2) . . ?
C50 C65 C62 108.08(19) . . ?
C40 C67 C43 121.7(2) . . ?
C70 C68 C45 113.10(19) . . ?
C65 C69 C63 119.7(2) . . ?
C65 C69 C60 119.9(2) . . ?
C63 C69 C60 107.64(19) . . ?
C24 C71 C72 110.3(3) . . ?
C73 C74 C24 100.5(6) . . ?

loop_
_geom_bond_atom_site_label_1
_geom_bond_atom_site_label_2
_geom_bond_distance
_geom_bond_site_symmetry_2
_geom_bond_publ_flag
Tb1 N1 2.4150(14) . ?
Tb1 N1 2.4150(14) 2_655 ?
Tb1 N3 2.4272(13) 2_655 ?
Tb1 N3 2.4273(13) . ?
Tb1 N2 2.4571(14) 2_655 ?
Tb1 N2 2.4571(14) . ?
Tb1 N4 2.4573(14) . ?
Tb1 N4 2.4574(14) 2_655 ?
N1 C10 1.364(2) . ?
N1 C5 1.374(2) . ?
N2 C2 1.367(2) . ?
N2 C12 1.371(2) . ?
N3 C4 1.367(2) . ?
N3 C6 1.371(2) . ?
N4 C8 1.368(2) 2_655 ?
N4 C11 1.370(2) . ?
N5 C8 1.332(2) . ?
N5 C2 1.335(2) . ?
N6 C12 1.329(2) . ?
N6 C11 1.330(2) . ?
C1 C13 1.357(2) . ?
C1 C4 1.461(2) . ?
C1 C22 1.501(2) . ?
C2 C15 1.462(2) . ?
C3 C6 1.397(2) 2_655 ?
C3 C5 1.398(2) . ?
C4 C7 1.395(2) . ?
C5 C16 1.455(2) . ?
C6 C13 1.462(2) . ?
C7 C10 1.398(2) . ?
C8 C14 1.467(2) 2_655 ?
C9 C21 1.387(3) . ?
C9 C14 1.395(3) . ?
C9 C11 1.465(2) . ?
C10 C24 1.453(2) . ?
C12 C20 1.466(2) . ?
C13 C29 1.501(2) . ?
C14 C23 1.391(2) . ?
C15 C25 1.387(2) . ?
C15 C20 1.397(3) . ?
C16 C24 1.359(2) . ?
C16 C36 1.496(2) . ?
C17 C18 1.409(3) . ?
C17 C19 1.415(3) . ?
C17 C17 1.463(4) 2_655 ?
C18 C33 1.432(3) . ?
C18 C27 1.450(3) . ?
C19 C37 1.425(3) . ?
C19 C26 1.451(3) 2_655 ?
C20 C43 1.386(3) . ?
C21 C34 1.396(3) . ?
C22 C66 1.519(3) . ?
C23 C54 1.389(3) . ?
C24 C71 1.493(3) . ?
C24 C74 1.627(7) . ?
C25 C40 1.392(3) . ?
C26 C27 1.378(3) . ?
C26 C41 1.440(3) . ?
C27 C57 1.438(3) . ?
C28 C32 1.407(3) . ?
C28 C31 1.419(3) . ?
C28 C48 1.460(3) . ?
C29 C46 1.526(3) . ?
C30 C33 1.414(3) . ?
C30 C37 1.420(3) . ?
C30 C35 1.461(3) . ?
C31 C32 1.431(3) 2_655 ?
C31 C56 1.448(4) . ?
C32 C44 1.447(3) . ?
C33 C64 1.440(3) . ?
C34 C54 1.394(3) . ?
C35 C51 1.416(3) . ?
C35 C58 1.421(3) . ?
C36 C59 1.516(3) . ?
C37 C61 1.447(3) . ?
C38 C51 1.422(3) . ?
C38 C48 1.425(3) . ?
C38 C39 1.442(3) . ?
C39 C44 1.380(3) . ?
C39 C53 1.446(3) 2_655 ?
C40 C67 1.388(4) . ?
C41 C52 1.395(3) . ?
C41 C61 1.442(3) 2_655 ?
C42 C53 1.390(3) . ?
C42 C52 1.450(3) . ?
C42 C62 1.451(3) . ?
C43 C67 1.395(3) . ?
C44 C55 1.447(3) 2_655 ?
C45 C45 1.518(4) 5_656 ?
C45 C68 1.527(3) . ?
C47 C48 1.416(3) . ?
C47 C58 1.425(3) . ?
C47 C63 1.456(3) . ?
C49 C61 1.381(3) . ?
C49 C53 1.443(3) 2_655 ?
C49 C51 1.449(3) . ?
C50 C57 1.389(3) . ?
C50 C65 1.446(3) . ?
C50 C52 1.448(3) . ?
C55 C62 1.390(3) . ?
C55 C56 1.454(3) . ?
C56 C63 1.377(4) . ?
C57 C64 1.449(3) . ?
C58 C60 1.443(3) . ?
C60 C64 1.377(3) . ?
C60 C69 1.441(3) . ?
C62 C65 1.447(3) . ?
C63 C69 1.439(3) . ?
C65 C69 1.397(3) . ?
C68 C70 1.501(4) . ?
C71 C72 1.496(5) . ?
C73 C74 1.529(11) . ?

loop_
_geom_torsion_atom_site_label_1
_geom_torsion_atom_site_label_2
_geom_torsion_atom_site_label_3
_geom_torsion_atom_site_label_4
_geom_torsion
_geom_torsion_site_symmetry_1
_geom_torsion_site_symmetry_2
_geom_torsion_site_symmetry_3
_geom_torsion_site_symmetry_4
_geom_torsion_publ_flag
C8 N5 C2 N2 -4.2(3) . . . . ?
C8 N5 C2 C15 174.60(16) . . . . ?
C12 N2 C2 N5 176.38(17) . . . . ?
Tb1 N2 C2 N5 -35.0(2) . . . . ?
C12 N2 C2 C15 -2.56(19) . . . . ?
Tb1 N2 C2 C15 146.06(11) . . . . ?
C6 N3 C4 C7 -174.34(16) . . . . ?
Tb1 N3 C4 C7 30.5(2) . . . . ?
C6 N3 C4 C1 2.56(18) . . . . ?
Tb1 N3 C4 C1 -152.57(11) . . . . ?
C13 C1 C4 N3 -1.6(2) . . . . ?
C22 C1 C4 N3 179.94(16) . . . . ?
C13 C1 C4 C7 175.24(17) . . . . ?
C22 C1 C4 C7 -3.2(3) . . . . ?
C10 N1 C5 C3 -174.73(16) . . . . ?
Tb1 N1 C5 C3 32.7(2) . . . . ?
C10 N1 C5 C16 2.43(19) . . . . ?
Tb1 N1 C5 C16 -150.11(12) . . . . ?
C6 C3 C5 N1 3.9(3) 2_655 . . . ?
C6 C3 C5 C16 -172.89(17) 2_655 . . . ?
C4 N3 C6 C3 173.87(16) . . . 2_655 ?
Tb1 N3 C6 C3 -31.2(2) . . . 2_655 ?
C4 N3 C6 C13 -2.53(18) . . . . ?
Tb1 N3 C6 C13 152.37(11) . . . . ?
N3 C4 C7 C10 4.6(3) . . . . ?
C1 C4 C7 C10 -171.81(18) . . . . ?
C2 N5 C8 N4 2.3(3) . . . 2_655 ?
C2 N5 C8 C14 -173.91(16) . . . 2_655 ?
C5 N1 C10 C7 174.15(17) . . . . ?
Tb1 N1 C10 C7 -33.1(2) . . . . ?
C5 N1 C10 C24 -3.4(2) . . . . ?
Tb1 N1 C10 C24 149.33(13) . . . . ?
C4 C7 C10 N1 -3.3(3) . . . . ?
C4 C7 C10 C24 173.90(19) . . . . ?
C12 N6 C11 N4 -4.8(3) . . . . ?
C12 N6 C11 C9 173.11(16) . . . . ?
C8 N4 C11 N6 174.39(16) 2_655 . . . ?
Tb1 N4 C11 N6 -36.0(2) . . . . ?
C8 N4 C11 C9 -3.73(18) 2_655 . . . ?
Tb1 N4 C11 C9 145.89(11) . . . . ?
C21 C9 C11 N6 5.1(3) . . . . ?
C14 C9 C11 N6 -177.02(15) . . . . ?
C21 C9 C11 N4 -176.67(19) . . . . ?
C14 C9 C11 N4 1.23(19) . . . . ?
C11 N6 C12 N2 3.2(3) . . . . ?
C11 N6 C12 C20 -173.37(16) . . . . ?
C2 N2 C12 N6 -172.25(17) . . . . ?
Tb1 N2 C12 N6 38.8(2) . . . . ?
C2 N2 C12 C20 4.60(19) . . . . ?
Tb1 N2 C12 C20 -144.33(12) . . . . ?
C4 C1 C13 C6 0.05(19) . . . . ?
C22 C1 C13 C6 178.37(18) . . . . ?
C4 C1 C13 C29 -178.01(17) . . . . ?
C22 C1 C13 C29 0.3(3) . . . . ?
N3 C6 C13 C1 1.55(19) . . . . ?
C3 C6 C13 C1 -174.83(16) 2_655 . . . ?
N3 C6 C13 C29 179.70(16) . . . . ?
C3 C6 C13 C29 3.3(3) 2_655 . . . ?
C21 C9 C14 C23 1.8(3) . . . . ?
C11 C9 C14 C23 -176.38(16) . . . . ?
C21 C9 C14 C8 179.77(16) . . . 2_655 ?
C11 C9 C14 C8 1.60(18) . . . 2_655 ?
N5 C2 C15 C25 1.9(3) . . . . ?
N2 C2 C15 C25 -179.1(2) . . . . ?
N5 C2 C15 C20 -179.55(16) . . . . ?
N2 C2 C15 C20 -0.5(2) . . . . ?
N1 C5 C16 C24 -0.5(2) . . . . ?
C3 C5 C16 C24 176.67(18) . . . . ?
N1 C5 C16 C36 178.44(18) . . . . ?
C3 C5 C16 C36 -4.4(3) . . . . ?
C19 C17 C18 C33 12.7(3) . . . . ?
C17 C17 C18 C33 -138.19(16) 2_655 . . . ?
C19 C17 C18 C27 155.32(18) . . . . ?
C17 C17 C18 C27 4.4(2) 2_655 . . . ?
C18 C17 C19 C37 -12.7(3) . . . . ?
C17 C17 C19 C37 138.31(16) 2_655 . . . ?
C18 C17 C19 C26 -155.57(18) . . . 2_655 ?
C17 C17 C19 C26 -4.6(2) 2_655 . . 2_655 ?
C25 C15 C20 C43 3.4(3) . . . . ?
C2 C15 C20 C43 -175.41(18) . . . . ?
C25 C15 C20 C12 -178.08(17) . . . . ?
C2 C15 C20 C12 3.16(19) . . . . ?
N6 C12 C20 C43 -9.5(3) . . . . ?
N2 C12 C20 C43 173.4(2) . . . . ?
N6 C12 C20 C15 172.17(16) . . . . ?
N2 C12 C20 C15 -4.9(2) . . . . ?
C14 C9 C21 C34 -2.4(3) . . . . ?
C11 C9 C21 C34 175.18(19) . . . . ?
C13 C1 C22 C66 -99.3(2) . . . . ?
C4 C1 C22 C66 78.8(2) . . . . ?
C9 C14 C23 C54 0.4(3) . . . . ?
C8 C14 C23 C54 -176.99(19) 2_655 . . . ?
C5 C16 C24 C10 -1.5(2) . . . . ?
C36 C16 C24 C10 179.55(19) . . . . ?
C5 C16 C24 C71 171.0(3) . . . . ?
C36 C16 C24 C71 -7.9(4) . . . . ?
C5 C16 C24 C74 -156.7(4) . . . . ?
C36 C16 C24 C74 24.3(5) . . . . ?
N1 C10 C24 C16 3.1(2) . . . . ?
C7 C10 C24 C16 -174.40(18) . . . . ?
N1 C10 C24 C71 -169.7(3) . . . . ?
C7 C10 C24 C71 12.8(4) . . . . ?
N1 C10 C24 C74 158.6(4) . . . . ?
C7 C10 C24 C74 -18.9(5) . . . . ?
C20 C15 C25 C40 -4.1(3) . . . . ?
C2 C15 C25 C40 174.3(2) . . . . ?
C41 C26 C27 C57 -0.2(3) . . . . ?
C19 C26 C27 C57 138.72(19) 2_655 . . . ?
C41 C26 C27 C18 -138.88(19) . . . . ?
C19 C26 C27 C18 0.1(3) 2_655 . . . ?
C17 C18 C27 C26 -4.6(3) . . . . ?
C33 C18 C27 C26 142.51(19) . . . . ?
C17 C18 C27 C57 -147.39(18) . . . . ?
C33 C18 C27 C57 -0.3(2) . . . . ?
C1 C13 C29 C46 95.3(2) . . . . ?
C6 C13 C29 C46 -82.4(2) . . . . ?
C32 C28 C31 C32 12.9(3) . . . 2_655 ?
C48 C28 C31 C32 -138.3(2) . . . 2_655 ?
C32 C28 C31 C56 155.5(2) . . . . ?
C48 C28 C31 C56 4.3(3) . . . . ?
C31 C28 C32 C31 -12.4(3) . . . 2_655 ?
C48 C28 C32 C31 138.7(2) . . . 2_655 ?
C31 C28 C32 C44 -155.7(2) . . . . ?
C48 C28 C32 C44 -4.6(3) . . . . ?
C37 C30 C33 C18 -12.8(3) . . . . ?
C35 C30 C33 C18 138.48(19) . . . . ?
C37 C30 C33 C64 -155.22(18) . . . . ?
C35 C30 C33 C64 -4.0(3) . . . . ?
C17 C18 C33 C30 0.0(3) . . . . ?
C27 C18 C33 C30 -147.11(18) . . . . ?
C17 C18 C33 C64 146.74(18) . . . . ?
C27 C18 C33 C64 -0.4(2) . . . . ?
C9 C21 C34 C54 1.0(3) . . . . ?
C33 C30 C35 C51 -150.53(18) . . . . ?
C37 C30 C35 C51 0.0(3) . . . . ?
C33 C30 C35 C58 0.1(3) . . . . ?
C37 C30 C35 C58 150.63(18) . . . . ?
C24 C16 C36 C59 -97.5(3) . . . . ?
C5 C16 C36 C59 83.8(3) . . . . ?
C33 C30 C37 C19 12.8(3) . . . . ?
C35 C30 C37 C19 -138.42(19) . . . . ?
C33 C30 C37 C61 155.70(18) . . . . ?
C35 C30 C37 C61 4.5(3) . . . . ?
C17 C19 C37 C30 -0.1(3) . . . . ?
C26 C19 C37 C30 147.27(18) 2_655 . . . ?
C17 C19 C37 C61 -147.24(18) . . . . ?
C26 C19 C37 C61 0.1(2) 2_655 . . . ?
C51 C38 C39 C44 142.09(19) . . . . ?
C48 C38 C39 C44 -4.9(3) . . . . ?
C51 C38 C39 C53 -0.6(2) . . . 2_655 ?
C48 C38 C39 C53 -147.60(18) . . . 2_655 ?
C15 C25 C40 C67 1.5(4) . . . . ?
C27 C26 C41 C52 0.3(3) . . . . ?
C19 C26 C41 C52 -142.63(18) 2_655 . . . ?
C27 C26 C41 C61 141.86(18) . . . 2_655 ?
C19 C26 C41 C61 -1.1(2) 2_655 . . 2_655 ?
C15 C20 C43 C67 0.2(3) . . . . ?
C12 C20 C43 C67 -177.9(2) . . . . ?
C38 C39 C44 C55 -138.9(2) . . . 2_655 ?
C53 C39 C44 C55 -0.3(3) 2_655 . . 2_655 ?
C38 C39 C44 C32 0.2(3) . . . . ?
C53 C39 C44 C32 138.9(2) 2_655 . . . ?
C28 C32 C44 C39 4.6(3) . . . . ?
C31 C32 C44 C39 -143.2(2) 2_655 . . . ?
C28 C32 C44 C55 147.9(2) . . . 2_655 ?
C31 C32 C44 C55 0.1(2) 2_655 . . 2_655 ?
C58 C47 C48 C38 -13.4(3) . . . . ?
C63 C47 C48 C38 -155.30(19) . . . . ?
C58 C47 C48 C28 137.6(2) . . . . ?
C63 C47 C48 C28 -4.4(3) . . . . ?
C51 C38 C48 C47 13.1(3) . . . . ?
C39 C38 C48 C47 155.87(18) . . . . ?
C51 C38 C48 C28 -138.1(2) . . . . ?
C39 C38 C48 C28 4.7(3) . . . . ?
C32 C28 C48 C47 -150.2(2) . . . . ?
C31 C28 C48 C47 0.1(3) . . . . ?
C32 C28 C48 C38 0.0(3) . . . . ?
C31 C28 C48 C38 150.34(19) . . . . ?
C58 C35 C51 C38 -13.0(3) . . . . ?
C30 C35 C51 C38 138.34(19) . . . . ?
C58 C35 C51 C49 -155.74(18) . . . . ?
C30 C35 C51 C49 -4.4(3) . . . . ?
C48 C38 C51 C35 0.1(3) . . . . ?
C39 C38 C51 C35 -146.93(18) . . . . ?
C48 C38 C51 C49 147.12(19) . . . . ?
C39 C38 C51 C49 0.1(2) . . . . ?
C61 C49 C51 C35 4.4(3) . . . . ?
C53 C49 C51 C35 147.57(18) 2_655 . . . ?
C61 C49 C51 C38 -142.77(18) . . . . ?
C53 C49 C51 C38 0.4(2) 2_655 . . . ?
C26 C41 C52 C50 0.1(3) . . . . ?
C61 C41 C52 C50 -136.6(2) 2_655 . . . ?
C26 C41 C52 C42 137.31(19) . . . . ?
C61 C41 C52 C42 0.6(3) 2_655 . . . ?
C57 C50 C52 C41 -0.7(3) . . . . ?
C65 C50 C52 C41 142.05(19) . . . . ?
C57 C50 C52 C42 -142.25(19) . . . . ?
C65 C50 C52 C42 0.5(2) . . . . ?
C53 C42 C52 C41 -0.4(3) . . . . ?
C62 C42 C52 C41 -142.00(18) . . . . ?
C53 C42 C52 C50 141.16(19) . . . . ?
C62 C42 C52 C50 -0.4(2) . . . . ?
C52 C42 C53 C49 0.0(3) . . . 2_655 ?
C62 C42 C53 C49 137.1(2) . . . 2_655 ?
C52 C42 C53 C39 -136.9(2) . . . 2_655 ?
C62 C42 C53 C39 0.2(3) . . . 2_655 ?
C14 C23 C54 C34 -1.8(3) . . . . ?
C21 C34 C54 C23 1.1(3) . . . . ?
C28 C31 C56 C63 -4.6(3) . . . . ?
C32 C31 C56 C63 142.1(2) 2_655 . . . ?
C28 C31 C56 C55 -147.52(19) . . . . ?
C32 C31 C56 C55 -0.8(2) 2_655 . . . ?
C62 C55 C56 C63 -0.1(3) . . . . ?
C44 C55 C56 C63 -142.4(2) 2_655 . . . ?
C62 C55 C56 C31 143.1(2) . . . . ?
C44 C55 C56 C31 0.9(2) 2_655 . . . ?
C65 C50 C57 C27 -137.4(2) . . . . ?
C52 C50 C57 C27 0.8(3) . . . . ?
C65 C50 C57 C64 -0.4(3) . . . . ?
C52 C50 C57 C64 137.8(2) . . . . ?
C26 C27 C57 C50 -0.3(3) . . . . ?
C18 C27 C57 C50 142.51(19) . . . . ?
C26 C27 C57 C64 -141.98(18) . . . . ?
C18 C27 C57 C64 0.9(2) . . . . ?
C51 C35 C58 C47 12.8(3) . . . . ?
C30 C35 C58 C47 -138.6(2) . . . . ?
C51 C35 C58 C60 155.30(19) . . . . ?
C30 C35 C58 C60 3.9(3) . . . . ?
C48 C47 C58 C35 0.5(3) . . . . ?
C63 C47 C58 C35 146.79(19) . . . . ?
C48 C47 C58 C60 -146.22(19) . . . . ?
C63 C47 C58 C60 0.1(2) . . . . ?
C35 C58 C60 C64 -4.1(3) . . . . ?
C47 C58 C60 C64 142.58(19) . . . . ?
C35 C58 C60 C69 -147.58(19) . . . . ?
C47 C58 C60 C69 -0.9(2) . . . . ?
C53 C49 C61 C41 -0.1(3) 2_655 . . 2_655 ?
C51 C49 C61 C41 138.95(19) . . . 2_655 ?
C53 C49 C61 C37 -138.89(19) 2_655 . . . ?
C51 C49 C61 C37 0.1(3) . . . . ?
C30 C37 C61 C49 -4.6(3) . . . . ?
C19 C37 C61 C49 142.46(18) . . . . ?
C30 C37 C61 C41 -147.83(17) . . . 2_655 ?
C19 C37 C61 C41 -0.8(2) . . . 2_655 ?
C44 C55 C62 C65 136.8(2) 2_655 . . . ?
C56 C55 C62 C65 -0.5(3) . . . . ?
C44 C55 C62 C42 -0.3(3) 2_655 . . . ?
C56 C55 C62 C42 -137.5(2) . . . . ?
C53 C42 C62 C55 -0.1(3) . . . . ?
C52 C42 C62 C55 141.64(19) . . . . ?
C53 C42 C62 C65 -141.52(19) . . . . ?
C52 C42 C62 C65 0.2(2) . . . . ?
C31 C56 C63 C69 -138.0(2) . . . . ?
C55 C56 C63 C69 0.6(3) . . . . ?
C31 C56 C63 C47 0.3(3) . . . . ?
C55 C56 C63 C47 138.9(2) . . . . ?
C48 C47 C63 C56 4.2(3) . . . . ?
C58 C47 C63 C56 -142.3(2) . . . . ?
C48 C47 C63 C69 147.22(19) . . . . ?
C58 C47 C63 C69 0.7(2) . . . . ?
C69 C60 C64 C33 139.2(2) . . . . ?
C58 C60 C64 C33 0.2(3) . . . . ?
C69 C60 C64 C57 -0.2(3) . . . . ?
C58 C60 C64 C57 -139.2(2) . . . . ?
C30 C33 C64 C60 3.9(3) . . . . ?
C18 C33 C64 C60 -142.77(19) . . . . ?
C30 C33 C64 C57 147.56(18) . . . . ?
C18 C33 C64 C57 0.9(2) . . . . ?
C50 C57 C64 C60 0.6(3) . . . . ?
C27 C57 C64 C60 142.61(19) . . . . ?
C50 C57 C64 C33 -143.14(19) . . . . ?
C27 C57 C64 C33 -1.1(2) . . . . ?
C57 C50 C65 C69 -0.2(3) . . . . ?
C52 C50 C65 C69 -142.54(19) . . . . ?
C57 C50 C65 C62 142.01(19) . . . . ?
C52 C50 C65 C62 -0.4(2) . . . . ?
C55 C62 C65 C69 0.6(3) . . . . ?
C42 C62 C65 C69 142.0(2) . . . . ?
C55 C62 C65 C50 -141.31(19) . . . . ?
C42 C62 C65 C50 0.1(2) . . . . ?
C25 C40 C67 C43 2.1(4) . . . . ?
C20 C43 C67 C40 -2.9(4) . . . . ?
C45 C45 C68 C70 -178.3(3) 5_656 . . . ?
C50 C65 C69 C63 137.5(2) . . . . ?
C62 C65 C69 C63 -0.1(3) . . . . ?
C50 C65 C69 C60 0.5(3) . . . . ?
C62 C65 C69 C60 -137.2(2) . . . . ?
C56 C63 C69 C65 -0.5(3) . . . . ?
C47 C63 C69 C65 -143.0(2) . . . . ?
C56 C63 C69 C60 141.2(2) . . . . ?
C47 C63 C69 C60 -1.2(2) . . . . ?
C64 C60 C69 C65 -0.3(3) . . . . ?
C58 C60 C69 C65 142.9(2) . . . . ?
C64 C60 C69 C63 -141.91(19) . . . . ?
C58 C60 C69 C63 1.3(2) . . . . ?
C16 C24 C71 C72 89.8(4) . . . . ?
C10 C24 C71 C72 -98.9(3) . . . . ?
C16 C24 C74 C73 -114.8(4) . . . . ?
C10 C24 C74 C73 94.0(5) . . . . ?
